data_2213038
loop_
_publ_author_name
'Arslan, Hakan'
'VanDerveer, Don'
'Ya\,sar, Sedat'
'\"Ozdemir, \.Ismail'
'\,Cetinkaya, Bekir'

_publ_section_title Dichlorido[1-(3,5-dimethylbenzyl)-3-(2,4,6-trimethylbenzyl)imidazolidin-2-ylidene]ruthenium(II)
_journal_coeditor_code TK2135
_journal_issue 4
_journal_name_full 'Acta Crystallographica Section E'
_journal_page_first m942
_journal_page_last m944
_journal_paper_doi 10.1107/S1600536807009555
_journal_volume 63
_journal_year 2007
_chemical_formula_iupac '[Ru Cl2 (C22 H28 N2)]'
_chemical_formula_moiety 'C22 H28 Cl2 N2 Ru'
_chemical_formula_sum 'C22 H28 Cl2 N2 Ru'
_chemical_formula_weight 492.43
_chemical_name_systematic
;
Dichlorido[1-(3,5-dimethylbenzyl)-3-(2,4,6-trimethylbenzyl)imidazolidin-2-\
ylidene]ruthenium
;
_space_group_IT_number 2
_symmetry_cell_setting triclinic
_symmetry_space_group_name_Hall '-P 1'
_symmetry_space_group_name_H-M 'P -1'
_atom_sites_solution_hydrogens geom
_atom_sites_solution_primary direct
_atom_sites_solution_secondary difmap
_audit_creation_method SHELXL-97
_cell_angle_alpha 72.87(3)
_cell_angle_beta 74.86(3)
_cell_angle_gamma 88.98(3)
_cell_formula_units_Z 2
_cell_length_a 7.7916(16)
_cell_length_b 11.334(2)
_cell_length_c 13.023(3)
_cell_measurement_reflns_used 7048
_cell_measurement_temperature 173(2)
_cell_measurement_theta_max 26.4
_cell_measurement_theta_min 2.7
_cell_volume 1058.7(4)
_computing_cell_refinement CrystalClear
_computing_data_collection 'CrystalClear (Rigaku/MSC, 2001)'
_computing_data_reduction CrystalClear
_computing_molecular_graphics SHELXTL
_computing_publication_material SHELXTL
_computing_structure_refinement SHELXTL
_computing_structure_solution 'SHELXTL (Bruker, 2000)'
_diffrn_ambient_temperature 173(2)
_diffrn_detector_area_resol_mean 14.6199
_diffrn_measured_fraction_theta_full 0.990
_diffrn_measured_fraction_theta_max 0.990
_diffrn_measurement_device 'Mercury CCD'
_diffrn_measurement_method dtprofit.ref
_diffrn_radiation_monochromator 'Graphite Monochromator'
_diffrn_radiation_source 'Sealed Tube'
_diffrn_radiation_type MoK\a
_diffrn_radiation_wavelength 0.71073
_diffrn_reflns_av_R_equivalents 0.030
_diffrn_reflns_av_sigmaI/netI 0.032
_diffrn_reflns_limit_h_max 9
_diffrn_reflns_limit_h_min -9
_diffrn_reflns_limit_k_max 13
_diffrn_reflns_limit_k_min -12
_diffrn_reflns_limit_l_max 15
_diffrn_reflns_limit_l_min -15
_diffrn_reflns_number 9037
_diffrn_reflns_reduction_process 'Lp corrections applied'
_diffrn_reflns_theta_full 25.1
_diffrn_reflns_theta_max 25.1
_diffrn_reflns_theta_min 2.7
_diffrn_standards_decay_% 0
_diffrn_standards_interval_count 0
_diffrn_standards_interval_time 0
_diffrn_standards_number 0
_exptl_absorpt_coefficient_mu 1.002
_exptl_absorpt_correction_T_max 0.933
_exptl_absorpt_correction_T_min 0.714
_exptl_absorpt_correction_type multi-scan
_exptl_absorpt_process_details '(REQAB; Rigaku, 1999)'
_exptl_crystal_colour red
_exptl_crystal_density_diffrn 1.545
_exptl_crystal_density_method 'not measured'
_exptl_crystal_description rod
_exptl_crystal_F_000 504
_exptl_crystal_size_max 0.36
_exptl_crystal_size_mid 0.12
_exptl_crystal_size_min 0.07
_refine_diff_density_max 0.55
_refine_diff_density_min -0.46
_refine_ls_extinction_method none
_refine_ls_goodness_of_fit_ref 1.08
_refine_ls_hydrogen_treatment constr
_refine_ls_matrix_type full
_refine_ls_number_parameters 249
_refine_ls_number_reflns 3728
_refine_ls_number_restraints 0
_refine_ls_restrained_S_all 1.08
_refine_ls_R_factor_all 0.036
_refine_ls_R_factor_gt 0.030
_refine_ls_shift/su_max 0.002
_refine_ls_shift/su_mean 0.000
_refine_ls_structure_factor_coef Fsqd
_refine_ls_weighting_details 'calc w=1/[\s^2^(Fo^2^)+(0.0262P)^2^+1.1818P] where P=(Fo^2^+2Fc^2^)/3'
_refine_ls_weighting_scheme calc
_refine_ls_wR_factor_gt 0.065
_refine_ls_wR_factor_ref 0.067
_reflns_number_gt 3369
_reflns_number_total 3728
_reflns_threshold_expression I>2\s(I)
_cod_data_source_file tk2135.cif
_cod_data_source_block I
_cod_original_cell_volume 1058.8(4)
_cod_database_code 2213038
_cod_database_fobs_code 2213038

loop_
_symmetry_equiv_pos_as_xyz
'x, y, z'
'-x, -y, -z'

loop_
_atom_site_type_symbol
_atom_site_label
_atom_site_fract_x
_atom_site_fract_y
_atom_site_fract_z
_atom_site_U_iso_or_equiv
_atom_site_adp_type
_atom_site_calc_flag
_atom_site_refinement_flags
_atom_site_occupancy
C C1 0.4489(4) 0.5476(3) 0.1401(3) 0.0252(6) Uani d . 1
H H1A 0.4985 0.5918 0.0627 0.030 Uiso calc R 1
H H1B 0.4558 0.6010 0.1843 0.030 Uiso calc R 1
C C2 0.2569(4) 0.4984(3) 0.1621(3) 0.0236(6) Uani d . 1
H H2A 0.1805 0.5141 0.2270 0.028 Uiso calc R 1
H H2B 0.2103 0.5341 0.0993 0.028 Uiso calc R 1
C C3 0.4405(4) 0.3318(3) 0.1920(2) 0.0186(6) Uani d . 1
C C4 0.1327(4) 0.2772(3) 0.1974(3) 0.0251(6) Uani d . 1
H H4A 0.1029 0.2856 0.1287 0.030 Uiso calc R 1
H H4B 0.0288 0.2902 0.2508 0.030 Uiso calc R 1
C C5 0.1976(4) 0.1497(3) 0.2406(2) 0.0220(6) Uani d . 1
C C6 0.2105(4) 0.1109(3) 0.3540(3) 0.0249(6) Uani d . 1
C C7 0.3167(4) 0.0123(3) 0.3844(3) 0.0275(7) Uani d . 1
H H7 0.3384 -0.0077 0.4566 0.033 Uiso calc R 1
C C8 0.3941(4) -0.0599(3) 0.3125(3) 0.0294(7) Uani d . 1
C C9 0.3680(4) -0.0258(3) 0.2065(3) 0.0286(7) Uani d . 1
H H9 0.4153 -0.0749 0.1581 0.034 Uiso calc R 1
C C10 0.2729(4) 0.0802(3) 0.1664(3) 0.0243(6) Uani d . 1
C C11 0.1235(5) 0.1779(3) 0.4359(3) 0.0376(8) Uani d . 1
H H11A 0.1667 0.1501 0.5011 0.056 Uiso calc R 1
H H11B -0.0033 0.1612 0.4566 0.056 Uiso calc R 1
H H11C 0.1514 0.2652 0.4024 0.056 Uiso calc R 1
C C12 0.5109(5) -0.1612(3) 0.3517(4) 0.0464(10) Uani d . 1
H H12A 0.5438 -0.2065 0.2984 0.070 Uiso calc R 1
H H12B 0.4471 -0.2162 0.4226 0.070 Uiso calc R 1
H H12C 0.6163 -0.1256 0.3590 0.070 Uiso calc R 1
C C13 0.2541(5) 0.1125(3) 0.0495(3) 0.0342(7) Uani d . 1
H H13A 0.1311 0.1230 0.0508 0.051 Uiso calc R 1
H H13B 0.2958 0.0471 0.0182 0.051 Uiso calc R 1
H H13C 0.3234 0.1880 0.0049 0.051 Uiso calc R 1
C C14 0.7317(3) 0.4419(3) 0.1603(2) 0.0209(6) Uani d . 1
H H14A 0.7915 0.4817 0.0834 0.025 Uiso calc R 1
H H14B 0.7726 0.3600 0.1807 0.025 Uiso calc R 1
C C15 0.7789(3) 0.5134(3) 0.2311(2) 0.0204(6) Uani d . 1
C C16 0.8553(4) 0.6333(3) 0.1833(2) 0.0217(6) Uani d . 1
H H16 0.8792 0.6703 0.1041 0.026 Uiso calc R 1
C C17 0.8982(4) 0.7013(3) 0.2477(3) 0.0266(7) Uani d . 1
C C18 0.8621(4) 0.6457(3) 0.3612(3) 0.0304(7) Uani d . 1
H H18 0.8916 0.6912 0.4065 0.036 Uiso calc R 1
C C19 0.7841(4) 0.5254(3) 0.4127(3) 0.0332(7) Uani d . 1
C C20 0.7443(4) 0.4599(3) 0.3462(3) 0.0284(7) Uani d . 1
H H20 0.6923 0.3768 0.3798 0.034 Uiso calc R 1
C C21 0.9764(5) 0.8330(3) 0.1953(3) 0.0448(9) Uani d . 1
H H21A 1.0145 0.8605 0.2493 0.067 Uiso calc R 1
H H21B 0.8878 0.8853 0.1705 0.067 Uiso calc R 1
H H21C 1.0765 0.8369 0.1328 0.067 Uiso calc R 1
C C22 0.7449(6) 0.4695(4) 0.5376(3) 0.0531(11) Uani d . 1
H H22A 0.6194 0.4690 0.5708 0.080 Uiso calc R 1
H H22B 0.8087 0.5178 0.5668 0.080 Uiso calc R 1
H H22C 0.7817 0.3863 0.5546 0.080 Uiso calc R 1
Cl Cl1 0.70746(10) 0.14013(7) 0.32154(7) 0.0346(2) Uani d . 1
Cl Cl2 0.69548(10) 0.19315(7) 0.05331(6) 0.03080(18) Uani d . 1
N N1 0.5398(3) 0.4337(2) 0.1738(2) 0.0204(5) Uani d . 1
N N2 0.2782(3) 0.3663(2) 0.1799(2) 0.0253(6) Uani d . 1
Ru Ru1 0.47177(3) 0.14602(2) 0.229387(19) 0.01845(8) Uani d . 1

loop_
_atom_site_aniso_label
_atom_site_aniso_U_11
_atom_site_aniso_U_22
_atom_site_aniso_U_33
_atom_site_aniso_U_12
_atom_site_aniso_U_13
_atom_site_aniso_U_23
C1 0.0246(15) 0.0171(14) 0.0351(17) 0.0020(11) -0.0133(13) -0.0049(12)
C2 0.0234(14) 0.0213(15) 0.0292(16) 0.0059(11) -0.0119(13) -0.0078(12)
C3 0.0181(13) 0.0208(14) 0.0163(13) -0.0021(11) -0.0043(11) -0.0049(11)
C4 0.0179(14) 0.0241(15) 0.0353(17) 0.0008(11) -0.0120(13) -0.0074(13)
C5 0.0170(13) 0.0213(14) 0.0264(15) -0.0040(11) -0.0072(12) -0.0037(12)
C6 0.0157(13) 0.0263(15) 0.0284(16) -0.0051(11) -0.0007(12) -0.0060(13)
C7 0.0231(15) 0.0263(16) 0.0248(16) -0.0071(12) -0.0049(13) 0.0038(12)
C8 0.0229(15) 0.0197(15) 0.0381(18) -0.0052(12) -0.0058(14) 0.0007(13)
C9 0.0263(15) 0.0189(15) 0.0375(18) -0.0047(12) -0.0026(14) -0.0086(13)
C10 0.0240(14) 0.0203(14) 0.0277(16) -0.0072(11) -0.0061(13) -0.0060(12)
C11 0.0318(17) 0.049(2) 0.0309(18) -0.0028(15) -0.0019(15) -0.0164(16)
C12 0.043(2) 0.0242(18) 0.063(3) 0.0032(15) -0.0186(19) 0.0028(17)
C13 0.0441(19) 0.0313(17) 0.0288(17) -0.0082(14) -0.0123(15) -0.0085(14)
C14 0.0149(13) 0.0240(15) 0.0215(14) -0.0035(11) -0.0030(11) -0.0045(12)
C15 0.0124(12) 0.0221(14) 0.0274(15) 0.0009(10) -0.0067(11) -0.0075(12)
C16 0.0176(13) 0.0242(15) 0.0235(15) 0.0002(11) -0.0062(12) -0.0067(12)
C17 0.0197(14) 0.0283(16) 0.0325(17) -0.0037(12) -0.0023(13) -0.0139(13)
C18 0.0250(15) 0.0389(18) 0.0358(18) 0.0020(13) -0.0102(14) -0.0222(15)
C19 0.0324(17) 0.0409(19) 0.0278(17) -0.0015(14) -0.0111(14) -0.0099(15)
C20 0.0282(16) 0.0276(16) 0.0271(16) -0.0051(13) -0.0090(13) -0.0027(13)
C21 0.050(2) 0.035(2) 0.048(2) -0.0171(16) 0.0003(18) -0.0220(17)
C22 0.067(3) 0.062(3) 0.0284(19) -0.012(2) -0.0136(19) -0.0082(18)
Cl1 0.0261(4) 0.0321(4) 0.0398(4) -0.0070(3) -0.0190(3) 0.0074(3)
Cl2 0.0293(4) 0.0251(4) 0.0291(4) -0.0013(3) 0.0057(3) -0.0066(3)
N1 0.0202(12) 0.0158(11) 0.0267(13) 0.0015(9) -0.0119(10) -0.0038(10)
N2 0.0163(11) 0.0177(12) 0.0433(16) 0.0028(9) -0.0122(11) -0.0078(11)
Ru1 0.01520(12) 0.01582(12) 0.02139(13) -0.00045(8) -0.00417(9) -0.00178(9)

loop_
_atom_type_symbol
_atom_type_description
_atom_type_scat_dispersion_real
_atom_type_scat_dispersion_imag
_atom_type_scat_source
C C 0.0033 0.0016 'International Tables Vol C Tables 4.2.6.8 and 6.1.1.4'
H H 0.0000 0.0000 'International Tables Vol C Tables 4.2.6.8 and 6.1.1.4'
N N 0.0061 0.0033 'International Tables Vol C Tables 4.2.6.8 and 6.1.1.4'
Cl Cl 0.1484 0.1585 'International Tables Vol C Tables 4.2.6.8 and 6.1.1.4'
Ru Ru -1.2594 0.8363 'International Tables Vol C Tables 4.2.6.8 and 6.1.1.4'

loop_
_geom_angle_atom_site_label_1
_geom_angle_atom_site_label_2
_geom_angle_atom_site_label_3
_geom_angle
_geom_angle_publ_flag
N1 C1 C2 102.5(2) ?
N1 C1 H1A 111.3 ?
C2 C1 H1A 111.3 ?
N1 C1 H1B 111.3 ?
C2 C1 H1B 111.3 ?
H1A C1 H1B 109.2 ?
N2 C2 C1 101.6(2) ?
N2 C2 H2A 111.4 ?
C1 C2 H2A 111.4 ?
N2 C2 H2B 111.4 ?
C1 C2 H2B 111.4 ?
H2A C2 H2B 109.3 ?
N1 C3 N2 107.6(2) ?
N2 C4 C5 106.6(2) ?
N2 C4 H4A 110.4 ?
C5 C4 H4A 110.4 ?
N2 C4 H4B 110.4 ?
C5 C4 H4B 110.4 ?
H4A C4 H4B 108.6 ?
C10 C5 C6 120.5(3) ?
C10 C5 C4 120.8(3) ?
C6 C5 C4 117.7(3) ?
C10 C5 Ru1 72.93(17) ?
C6 C5 Ru1 74.27(16) ?
C4 C5 Ru1 115.09(19) ?
C7 C6 C5 117.8(3) ?
C7 C6 C11 120.4(3) ?
C5 C6 C11 121.7(3) ?
C7 C6 Ru1 71.08(17) ?
C5 C6 Ru1 66.70(16) ?
C11 C6 Ru1 131.0(2) ?
C6 C7 C8 123.0(3) ?
C6 C7 Ru1 71.73(17) ?
C8 C7 Ru1 74.65(17) ?
C6 C7 H7 118.5 ?
C8 C7 H7 118.5 ?
Ru1 C7 H7 127.3 ?
C9 C8 C7 117.5(3) ?
C9 C8 C12 123.5(3) ?
C7 C8 C12 118.8(3) ?
C9 C8 Ru1 70.88(17) ?
C7 C8 Ru1 68.14(16) ?
C12 C8 Ru1 128.0(2) ?
C8 C9 C10 122.6(3) ?
C8 C9 Ru1 73.44(18) ?
C10 C9 Ru1 67.94(16) ?
C8 C9 H9 118.7 ?
C10 C9 H9 118.7 ?
Ru1 C9 H9 133.4 ?
C5 C10 C9 118.2(3) ?
C5 C10 C13 122.6(3) ?
C9 C10 C13 119.2(3) ?
C5 C10 Ru1 68.10(16) ?
C9 C10 Ru1 74.13(18) ?
C13 C10 Ru1 129.8(2) ?
C6 C11 H11A 109.5 ?
C6 C11 H11B 109.5 ?
H11A C11 H11B 109.5 ?
C6 C11 H11C 109.5 ?
H11A C11 H11C 109.5 ?
H11B C11 H11C 109.5 ?
C8 C12 H12A 109.5 ?
C8 C12 H12B 109.5 ?
H12A C12 H12B 109.5 ?
C8 C12 H12C 109.5 ?
H12A C12 H12C 109.5 ?
H12B C12 H12C 109.5 ?
C10 C13 H13A 109.5 ?
C10 C13 H13B 109.5 ?
H13A C13 H13B 109.5 ?
C10 C13 H13C 109.5 ?
H13A C13 H13C 109.5 ?
H13B C13 H13C 109.5 ?
N1 C14 C15 111.7(2) ?
N1 C14 H14A 109.3 ?
C15 C14 H14A 109.3 ?
N1 C14 H14B 109.3 ?
C15 C14 H14B 109.3 ?
H14A C14 H14B 107.9 ?
C16 C15 C20 119.1(3) ?
C16 C15 C14 120.7(3) ?
C20 C15 C14 120.2(3) ?
C15 C16 C17 121.5(3) ?
C15 C16 H16 119.3 ?
C17 C16 H16 119.3 ?
C18 C17 C16 117.9(3) ?
C18 C17 C21 121.0(3) ?
C16 C17 C21 121.0(3) ?
C17 C18 C19 122.4(3) ?
C17 C18 H18 118.8 ?
C19 C18 H18 118.8 ?
C20 C19 C18 118.3(3) ?
C20 C19 C22 121.5(3) ?
C18 C19 C22 120.2(3) ?
C19 C20 C15 120.8(3) ?
C19 C20 H20 119.6 ?
C15 C20 H20 119.6 ?
C17 C21 H21A 109.5 ?
C17 C21 H21B 109.5 ?
H21A C21 H21B 109.5 ?
C17 C21 H21C 109.5 ?
H21A C21 H21C 109.5 ?
H21B C21 H21C 109.5 ?
C19 C22 H22A 109.5 ?
C19 C22 H22B 109.5 ?
H22A C22 H22B 109.5 ?
C19 C22 H22C 109.5 ?
H22A C22 H22C 109.5 ?
H22B C22 H22C 109.5 ?
C3 N1 C14 126.1(2) ?
C3 N1 C1 113.2(2) ?
C14 N1 C1 119.2(2) ?
C3 N2 C4 122.5(2) ?
C3 N2 C2 113.4(2) ?
C4 N2 C2 123.6(2) ?
C3 Ru1 C5 79.21(11) yes
C3 Ru1 C6 89.84(11) yes
C3 Ru1 C7 122.74(12) yes
C3 Ru1 C8 157.13(11) yes
C3 Ru1 C9 140.89(11) yes
C3 Ru1 C10 103.08(11) yes
N1 C3 Ru1 137.1(2) yes
N2 C3 Ru1 115.25(19) yes
C5 Ru1 C10 38.98(11) ?
C5 Ru1 C7 69.00(12) ?
C10 Ru1 C7 80.68(12) ?
C5 Ru1 C6 39.03(11) ?
C10 Ru1 C6 69.44(11) ?
C7 Ru1 C6 37.20(11) ?
C5 Ru1 C9 68.62(11) ?
C10 Ru1 C9 37.92(11) ?
C7 Ru1 C9 65.67(12) ?
C6 Ru1 C9 79.15(12) ?
C5 Ru1 C8 81.29(11) ?
C10 Ru1 C8 67.64(12) ?
C7 Ru1 C8 37.21(12) ?
C6 Ru1 C8 67.41(12) ?
C9 Ru1 C8 35.68(12) ?
C3 Ru1 Cl2 86.44(8) ?
C5 Ru1 Cl2 122.38(9) ?
C10 Ru1 Cl2 93.61(8) ?
C7 Ru1 Cl2 150.81(9) ?
C6 Ru1 Cl2 161.35(8) ?
C9 Ru1 Cl2 92.31(9) ?
C8 Ru1 Cl2 114.28(9) ?
C3 Ru1 Cl1 97.63(8) ?
C5 Ru1 Cl1 147.91(9) ?
C10 Ru1 Cl1 159.25(8) ?
C7 Ru1 Cl1 87.09(9) ?
C6 Ru1 Cl1 109.69(9) ?
C9 Ru1 Cl1 121.45(9) ?
C8 Ru1 Cl1 92.56(9) ?
Cl2 Ru1 Cl1 88.93(4) ?

loop_
_geom_bond_atom_site_label_1
_geom_bond_atom_site_label_2
_geom_bond_distance
_geom_bond_publ_flag
C1 N1 1.469(4) ?
C1 C2 1.530(4) ?
C1 H1A 0.9600 ?
C1 H1B 0.9600 ?
C2 N2 1.460(4) ?
C2 H2A 0.9600 ?
C2 H2B 0.9600 ?
C3 N1 1.329(4) ?
C3 N2 1.352(4) ?
C3 Ru1 2.042(3) yes
C4 N2 1.459(4) ?
C4 C5 1.518(4) ?
C4 H4A 0.9600 ?
C4 H4B 0.9600 ?
C5 C10 1.426(4) ?
C5 C6 1.442(4) ?
C5 Ru1 2.103(3) yes
C6 C7 1.403(4) ?
C6 C11 1.501(4) ?
C6 Ru1 2.204(3) yes
C7 C8 1.430(5) ?
C7 Ru1 2.196(3) yes
C7 H7 0.9600 ?
C8 C9 1.388(5) ?
C8 C12 1.506(4) ?
C8 Ru1 2.281(3) yes
C9 C10 1.437(4) ?
C9 Ru1 2.249(3) yes
C9 H9 0.9600 ?
C10 C13 1.503(4) ?
C10 Ru1 2.167(3) yes
C11 H11A 0.9599 ?
C11 H11B 0.9599 ?
C11 H11C 0.9599 ?
C12 H12A 0.9599 ?
C12 H12B 0.9599 ?
C12 H12C 0.9599 ?
C13 H13A 0.9599 ?
C13 H13B 0.9599 ?
C13 H13C 0.9599 ?
C14 N1 1.461(3) ?
C14 C15 1.506(4) ?
C14 H14A 0.9600 ?
C14 H14B 0.9600 ?
C15 C16 1.388(4) ?
C15 C20 1.396(4) ?
C16 C17 1.395(4) ?
C16 H16 0.9600 ?
C17 C18 1.378(5) ?
C17 C21 1.510(4) ?
C18 C19 1.399(5) ?
C18 H18 0.9600 ?
C19 C20 1.387(5) ?
C19 C22 1.510(5) ?
C20 H20 0.9600 ?
C21 H21A 0.9599 ?
C21 H21B 0.9599 ?
C21 H21C 0.9599 ?
C22 H22A 0.9599 ?
C22 H22B 0.9599 ?
C22 H22C 0.9599 ?
Cl1 Ru1 2.4325(10) yes
Cl2 Ru1 2.4095(12) yes

loop_
_geom_hbond_atom_site_label_D
_geom_hbond_atom_site_label_H
_geom_hbond_atom_site_label_A
_geom_hbond_site_symmetry_A
_geom_hbond_distance_DH
_geom_hbond_distance_HA
_geom_hbond_distance_DA
_geom_hbond_angle_DHA
_geom_hbond_publ_flag
C14 H14B Cl1 . 0.96 2.59 3.425(3) 146 yes
C7 H7 Cl1 2.656 0.96 2.77 3.664(4) 156 yes
C21 H21C Cl2 2.765 0.96 2.71 3.650(4) 165 yes
